data_1527037
loop_
_publ_author_name
'Zeng, L.-M.'
'Franzen, H.F.'

_publ_section_title
;
 Refinement of the crystal structure of Ge3 Nd5
;
_journal_name_full 'Journal of Alloys Compd.'
_journal_page_first 75
_journal_page_last 76
_journal_volume 313
_journal_year 2000
_chemical_formula_sum 'Ge3 Nd5'
_space_group_IT_number 193
_symmetry_space_group_name_Hall '-P 6c 2'
_symmetry_space_group_name_H-M 'P 63/m c m'
_cell_angle_alpha 90
_cell_angle_beta 90
_cell_angle_gamma 120
_cell_formula_units_Z 2
_cell_length_a 8.743
_cell_length_b 8.743
_cell_length_c 6.625
_cell_volume 438.569
_citation_journal_id_ASTM JALCEU
_cod_data_source_file Zeng_JALCEU_2000_129.cif
_cod_data_source_block Ge3Nd5
_cod_original_cell_volume 438.5685
_cod_database_code 1527037

loop_
_symmetry_equiv_pos_as_xyz
x,y,z
x-y,x,z+1/2
-y,x-y,z
-x,-y,z+1/2
-x+y,-x,z
y,-x+y,z+1/2
-y,-x,-z
x-y,-y,-z+1/2
x,x-y,-z
y,x,-z+1/2
-x+y,y,-z
-x,-x+y,-z+1/2
-x,-y,-z
-x+y,-x,-z-1/2
y,-x+y,-z
x,y,-z-1/2
x-y,x,-z
-y,x-y,-z-1/2
y,x,z
-x+y,y,z-1/2
-x,-x+y,z
-y,-x,z-1/2
x-y,-y,z
x,x-y,z-1/2

loop_
_atom_site_label
_atom_site_type_symbol
_atom_site_fract_x
_atom_site_fract_y
_atom_site_fract_z
_atom_site_occupancy
_atom_site_U_iso_or_equiv
Nd1 Nd 0.3333 0.6667 0 1 0.0
Ge1 Ge 0.6047 0 0.25 1 0.0
Nd2 Nd 0.2415 0 0.25 1 0.0
